data_2223517
loop_
_publ_author_name
'Choi, Hong Dae'
'Seo, Pil Ja'
'Son, Byeng Wha'
'Lee, Uk'

_publ_section_title
;
 5-(4-Bromophenyl)-2-(3,4-methylenedioxyphenyl)-3-methylsulfanyl-1-benzofuran
;
_journal_coeditor_code PB2008
_journal_issue 10
_journal_name_full 'Acta Crystallographica Section E'
_journal_page_first o2530
_journal_paper_doi 10.1107/S1600536809038148
_journal_volume 65
_journal_year 2009
_chemical_formula_iupac 'C22 H15 Br O3 S'
_chemical_formula_moiety 'C22 H15 Br O3 S'
_chemical_formula_sum 'C22 H15 Br O3 S'
_chemical_formula_weight 439.31
_chemical_name_systematic
;
5-(4-Bromophenyl)-2-(3,4-methylenedioxyphenyl)-3-methylsulfanyl-1-
benzofuran
;
_space_group_IT_number 2
_symmetry_cell_setting triclinic
_symmetry_space_group_name_Hall '-P 1'
_symmetry_space_group_name_H-M 'P -1'
_atom_sites_solution_hydrogens difmap
_atom_sites_solution_primary direct
_atom_sites_solution_secondary difmap
_cell_angle_alpha 84.0780(10)
_cell_angle_beta 88.6573(9)
_cell_angle_gamma 68.0552(9)
_cell_formula_units_Z 8
_cell_length_a 12.3757(8)
_cell_length_b 16.0670(10)
_cell_length_c 19.5870(10)
_cell_measurement_reflns_used 3903
_cell_measurement_temperature 173(2)
_cell_measurement_theta_max 22.51
_cell_measurement_theta_min 2.67
_cell_volume 3592.7(4)
_computing_cell_refinement 'SAINT (Bruker, 2001)'
_computing_data_collection 'SMART (Bruker, 2001)'
_computing_data_reduction 'SAINT (Bruker, 2001)'
_computing_molecular_graphics 'ORTEP-3 (Farrugia, 1997) and DIAMOND (Brandenburg, 1998)'
_computing_publication_material 'SHELXL97 (Sheldrick, 2008)'
_computing_structure_refinement 'SHELXL97 (Sheldrick, 2008)'
_computing_structure_solution 'SHELXS97 (Sheldrick, 2008)'
_diffrn_ambient_temperature 173(2)
_diffrn_detector_area_resol_mean 10.0
_diffrn_measured_fraction_theta_full 0.992
_diffrn_measured_fraction_theta_max 0.992
_diffrn_measurement_device_type 'Bruker SMART CCD'
_diffrn_measurement_method '\f and \w'
_diffrn_radiation_monochromator graphite
_diffrn_radiation_source 'fine-focus sealed tube'
_diffrn_radiation_type MoK\a
_diffrn_radiation_wavelength 0.71073
_diffrn_reflns_av_R_equivalents 0.0943
_diffrn_reflns_av_sigmaI/netI 0.1489
_diffrn_reflns_limit_h_max 14
_diffrn_reflns_limit_h_min -14
_diffrn_reflns_limit_k_max 19
_diffrn_reflns_limit_k_min -19
_diffrn_reflns_limit_l_max 23
_diffrn_reflns_limit_l_min -23
_diffrn_reflns_number 26887
_diffrn_reflns_theta_full 25.00
_diffrn_reflns_theta_max 25.00
_diffrn_reflns_theta_min 1.05
_exptl_absorpt_coefficient_mu 2.425
_exptl_absorpt_correction_T_max 0.7596
_exptl_absorpt_correction_T_min 0.5937
_exptl_absorpt_correction_type multi-scan
_exptl_absorpt_process_details '(SADABS; Sheldrick, 2000)'
_exptl_crystal_colour colorless
_exptl_crystal_density_diffrn 1.624
_exptl_crystal_density_method 'not measured'
_exptl_crystal_description block
_exptl_crystal_F_000 1776
_exptl_crystal_size_max 0.24
_exptl_crystal_size_mid 0.16
_exptl_crystal_size_min 0.12
_refine_diff_density_max 0.528
_refine_diff_density_min -0.728
_refine_ls_extinction_method none
_refine_ls_goodness_of_fit_ref 1.059
_refine_ls_hydrogen_treatment constr
_refine_ls_matrix_type full
_refine_ls_number_parameters 973
_refine_ls_number_reflns 12562
_refine_ls_number_restraints 0
_refine_ls_restrained_S_all 1.059
_refine_ls_R_factor_all 0.1468
_refine_ls_R_factor_gt 0.0612
_refine_ls_shift/su_max_lt 0.001
_refine_ls_shift/su_mean 0.000
_refine_ls_structure_factor_coef Fsqd
_refine_ls_weighting_details 'calc w=1/[\s^2^(Fo^2^)+15.1547P] where P=(Fo^2^+2Fc^2^)/3'
_refine_ls_weighting_scheme calc
_refine_ls_wR_factor_gt 0.1131
_refine_ls_wR_factor_ref 0.1495
_reflns_number_gt 6573
_reflns_number_total 12562
_reflns_threshold_expression I>2\s(I)
_cod_data_source_file pb2008.cif
_cod_data_source_block I
_cod_database_code 2223517
_cod_database_fobs_code 2223517

loop_
_symmetry_equiv_pos_as_xyz
'x, y, z'
'-x, -y, -z'

loop_
_atom_site_type_symbol
_atom_site_label
_atom_site_fract_x
_atom_site_fract_y
_atom_site_fract_z
_atom_site_U_iso_or_equiv
_atom_site_adp_type
_atom_site_calc_flag
_atom_site_refinement_flags
_atom_site_occupancy
_atom_site_disorder_assembly
_atom_site_disorder_group
Br Br1 0.50384(8) 0.59231(7) -0.45348(5) 0.0387(3) Uani d . 1 . .
Br Br2 0.98757(8) 0.61526(7) 0.94332(5) 0.0377(3) Uani d . 1 . .
Br Br3 0.08943(8) 0.90050(7) 0.95449(5) 0.0389(3) Uani d . 1 . .
Br Br4 0.42898(8) 0.09093(7) 1.43447(4) 0.0381(3) Uani d . 1 . .
S S1 0.70263(18) 0.55819(14) 0.03947(11) 0.0276(5) Uani d . 1 . .
O O1 0.3585(4) 0.6481(4) 0.0621(3) 0.0292(14) Uani d . 1 . .
O O2 0.5119(5) 0.6257(4) 0.3701(3) 0.0353(15) Uani d . 1 . .
O O3 0.6786(5) 0.5523(4) 0.3112(3) 0.0407(16) Uani d . 1 . .
C C1 0.5504(7) 0.5988(5) 0.0350(4) 0.0208(19) Uani d . 1 . .
C C2 0.4815(7) 0.6134(5) -0.0271(4) 0.023(2) Uani d . 1 . .
C C3 0.5089(7) 0.6079(5) -0.0969(4) 0.025(2) Uani d . 1 . .
H H3 0.5876 0.5893 -0.1111 0.030 Uiso calc R 1 . .
C C4 0.4193(7) 0.6301(5) -0.1448(4) 0.025(2) Uani d . 1 . .
C C5 0.3025(7) 0.6563(5) -0.1211(4) 0.029(2) Uani d . 1 . .
H H5 0.2415 0.6683 -0.1538 0.035 Uiso calc R 1 . .
C C6 0.2738(7) 0.6649(5) -0.0528(4) 0.029(2) Uani d . 1 . .
H H6 0.1954 0.6845 -0.0379 0.035 Uiso calc R 1 . .
C C7 0.3664(7) 0.6433(6) -0.0078(4) 0.029(2) Uani d . 1 . .
C C8 0.4726(7) 0.6201(5) 0.0877(4) 0.027(2) Uani d . 1 . .
C C9 0.4809(7) 0.6233(5) 0.1615(4) 0.024(2) Uani d . 1 . .
C C10 0.5869(7) 0.5820(6) 0.1977(4) 0.027(2) Uani d . 1 . .
H H10 0.6572 0.5514 0.1750 0.032 Uiso calc R 1 . .
C C11 0.5854(7) 0.5875(6) 0.2657(5) 0.030(2) Uani d . 1 . .
C C12 0.6349(7) 0.5768(7) 0.3773(5) 0.043(3) Uani d . 1 . .
H H12A 0.6729 0.6148 0.3950 0.051 Uiso calc R 1 . .
H H12B 0.6513 0.5221 0.4100 0.051 Uiso calc R 1 . .
C C13 0.4852(7) 0.6319(5) 0.3001(4) 0.0230(19) Uani d . 1 . .
C C14 0.3804(8) 0.6730(6) 0.2674(4) 0.032(2) Uani d . 1 . .
H H14 0.3120 0.7044 0.2913 0.038 Uiso calc R 1 . .
C C15 0.3779(7) 0.6670(6) 0.1973(4) 0.032(2) Uani d . 1 . .
H H15 0.3056 0.6928 0.1729 0.039 Uiso calc R 1 . .
C C16 0.4390(7) 0.6245(5) -0.2201(4) 0.0224(19) Uani d . 1 . .
C C17 0.3524(7) 0.6734(6) -0.2691(4) 0.028(2) Uani d . 1 . .
H H17 0.2794 0.7136 -0.2547 0.034 Uiso calc R 1 . .
C C18 0.3712(7) 0.6640(6) -0.3376(5) 0.034(2) Uani d . 1 . .
H H18 0.3101 0.6952 -0.3701 0.040 Uiso calc R 1 . .
C C19 0.4777(7) 0.6098(6) -0.3593(4) 0.031(2) Uani d . 1 . .
C C20 0.5679(7) 0.5649(5) -0.3125(4) 0.028(2) Uani d . 1 . .
H H20 0.6430 0.5297 -0.3278 0.034 Uiso calc R 1 . .
C C21 0.5474(7) 0.5717(5) -0.2431(4) 0.028(2) Uani d . 1 . .
H H21 0.6086 0.5397 -0.2108 0.033 Uiso calc R 1 . .
C C22 0.7251(7) 0.6617(6) 0.0456(5) 0.040(2) Uani d . 1 . .
H H22A 0.8088 0.6491 0.0484 0.061 Uiso calc R 1 . .
H H22B 0.6873 0.6886 0.0869 0.061 Uiso calc R 1 . .
H H22C 0.6913 0.7038 0.0049 0.061 Uiso calc R 1 . .
S S2 1.19277(18) 0.55578(15) 0.45491(11) 0.0297(5) Uani d . 1 . .
O O4 0.8489(4) 0.6558(4) 0.4222(3) 0.0278(14) Uani d . 1 . .
O O5 1.0111(5) 0.6096(4) 0.1168(3) 0.0326(15) Uani d . 1 . .
O O6 1.1794(5) 0.5482(4) 0.1839(3) 0.0402(16) Uani d . 1 . .
C C23 1.0399(7) 0.6017(5) 0.4537(4) 0.0224(19) Uani d . 1 . .
C C24 0.9693(7) 0.6214(5) 0.5151(4) 0.0232(19) Uani d . 1 . .
C C25 0.9937(7) 0.6146(5) 0.5844(4) 0.028(2) Uani d . 1 . .
H H25 1.0722 0.5932 0.6004 0.034 Uiso calc R 1 . .
C C26 0.9024(7) 0.6393(5) 0.6310(4) 0.0235(19) Uani d . 1 . .
C C27 0.7873(7) 0.6691(6) 0.6048(4) 0.031(2) Uani d . 1 . .
H H27 0.7250 0.6841 0.6362 0.037 Uiso calc R 1 . .
C C28 0.7610(7) 0.6775(6) 0.5356(4) 0.032(2) Uani d . 1 . .
H H28 0.6830 0.6988 0.5188 0.038 Uiso calc R 1 . .
C C29 0.8547(7) 0.6531(5) 0.4927(4) 0.026(2) Uani d . 1 . .
C C30 0.9640(7) 0.6234(5) 0.4002(4) 0.026(2) Uani d . 1 . .
C C31 0.9733(7) 0.6229(5) 0.3258(4) 0.025(2) Uani d . 1 . .
C C32 0.8737(7) 0.6596(6) 0.2840(5) 0.031(2) Uani d . 1 . .
H H32 0.8002 0.6862 0.3048 0.038 Uiso calc R 1 . .
C C33 0.8777(7) 0.6586(6) 0.2127(4) 0.028(2) Uani d . 1 . .
H H33 0.8089 0.6830 0.1849 0.034 Uiso calc R 1 . .
C C34 0.9845(7) 0.6211(5) 0.1851(4) 0.026(2) Uani d . 1 . .
C C35 1.1354(7) 0.5715(7) 0.1157(5) 0.045(3) Uani d . 1 . .
H H35A 1.1615 0.5171 0.0906 0.054 Uiso calc R 1 . .
H H35B 1.1654 0.6157 0.0918 0.054 Uiso calc R 1 . .
C C36 1.0832(7) 0.5839(5) 0.2255(4) 0.026(2) Uani d . 1 . .
C C37 1.0819(7) 0.5830(5) 0.2946(4) 0.027(2) Uani d . 1 . .
H H37 1.1518 0.5563 0.3212 0.032 Uiso calc R 1 . .
C C38 0.9236(7) 0.6350(5) 0.7062(4) 0.0220(19) Uani d . 1 . .
C C39 1.0321(7) 0.5840(6) 0.7365(4) 0.029(2) Uani d . 1 . .
H H39 1.0943 0.5521 0.7083 0.034 Uiso calc R 1 . .
C C40 1.0520(7) 0.5785(5) 0.8059(4) 0.029(2) Uani d . 1 . .
H H40 1.1269 0.5432 0.8251 0.035 Uiso calc R 1 . .
C C41 0.9627(7) 0.6243(5) 0.8475(4) 0.025(2) Uani d . 1 . .
C C42 0.8536(7) 0.6781(6) 0.8188(4) 0.034(2) Uani d . 1 . .
H H42 0.7920 0.7109 0.8469 0.041 Uiso calc R 1 . .
C C43 0.8366(7) 0.6828(6) 0.7496(4) 0.032(2) Uani d . 1 . .
H H43 0.7625 0.7202 0.7303 0.038 Uiso calc R 1 . .
C C44 1.2242(8) 0.6572(6) 0.4457(6) 0.054(3) Uani d . 1 . .
H H44A 1.3088 0.6412 0.4456 0.082 Uiso calc R 1 . .
H H44B 1.1907 0.6928 0.4841 0.082 Uiso calc R 1 . .
H H44C 1.1903 0.6928 0.4024 0.082 Uiso calc R 1 . .
S S3 0.26939(18) 0.93222(15) 0.45490(11) 0.0268(5) Uani d . 1 . .
O O7 -0.0074(4) 0.8653(3) 0.4399(3) 0.0220(13) Uani d . 1 . .
O O8 0.1301(5) 0.8741(4) 0.1293(3) 0.0356(15) Uani d . 1 . .
O O9 0.2265(5) 0.9503(4) 0.1814(3) 0.0399(16) Uani d . 1 . .
C C45 0.1473(6) 0.9008(5) 0.4627(4) 0.0184(18) Uani d . 1 . .
C C46 0.0944(7) 0.8877(5) 0.5277(4) 0.0205(19) Uani d . 1 . .
C C47 0.1165(7) 0.8896(5) 0.5959(4) 0.024(2) Uani d . 1 . .
H H47 0.1808 0.9036 0.6089 0.028 Uiso calc R 1 . .
C C48 0.0439(6) 0.8710(5) 0.6462(4) 0.0199(18) Uani d . 1 . .
C C49 -0.0528(6) 0.8520(5) 0.6248(4) 0.0212(19) Uani d . 1 . .
H H49 -0.1038 0.8413 0.6585 0.025 Uiso calc R 1 . .
C C50 -0.0743(7) 0.8485(5) 0.5572(4) 0.024(2) Uani d . 1 . .
H H50 -0.1386 0.8348 0.5437 0.029 Uiso calc R 1 . .
C C51 0.0002(7) 0.8655(5) 0.5095(4) 0.025(2) Uani d . 1 . .
C C52 0.0862(6) 0.8874(5) 0.4125(4) 0.0212(19) Uani d . 1 . .
C C53 0.0951(6) 0.8823(5) 0.3379(4) 0.0206(19) Uani d . 1 . .
C C54 0.0372(7) 0.8371(5) 0.3053(4) 0.025(2) Uani d . 1 . .
H H54 -0.0083 0.8100 0.3320 0.030 Uiso calc R 1 . .
C C55 0.0443(7) 0.8308(6) 0.2350(4) 0.029(2) Uani d . 1 . .
H H55 0.0041 0.8006 0.2131 0.034 Uiso calc R 1 . .
C C56 0.1115(7) 0.8699(5) 0.1987(4) 0.024(2) Uani d . 1 . .
C C57 0.2121(8) 0.9185(8) 0.1186(4) 0.050(3) Uani d . 1 . .
H H57A 0.2878 0.8757 0.1040 0.060 Uiso calc R 1 . .
H H57B 0.1825 0.9696 0.0823 0.060 Uiso calc R 1 . .
C C58 0.1688(7) 0.9152(5) 0.2306(4) 0.0226(19) Uani d . 1 . .
C C59 0.1631(7) 0.9225(5) 0.2981(4) 0.026(2) Uani d . 1 . .
H H59 0.2035 0.9537 0.3187 0.031 Uiso calc R 1 . .
C C60 0.0611(6) 0.8750(5) 0.7200(4) 0.0212(19) Uani d . 1 . .
C C61 0.0161(7) 0.8278(5) 0.7701(4) 0.026(2) Uani d . 1 . .
H H61 -0.0217 0.7905 0.7562 0.032 Uiso calc R 1 . .
C C62 0.0257(8) 0.8349(6) 0.8384(4) 0.035(2) Uani d . 1 . .
H H62 -0.0073 0.8039 0.8713 0.042 Uiso calc R 1 . .
C C63 0.0827(7) 0.8866(6) 0.8599(4) 0.027(2) Uani d . 1 . .
C C64 0.1315(7) 0.9312(6) 0.8122(4) 0.028(2) Uani d . 1 . .
H H64 0.1726 0.9657 0.8269 0.034 Uiso calc R 1 . .
C C65 0.1204(7) 0.9255(5) 0.7438(4) 0.026(2) Uani d . 1 . .
H H65 0.1540 0.9567 0.7115 0.031 Uiso calc R 1 . .
C C66 0.3844(7) 0.8217(6) 0.4697(5) 0.045(3) Uani d . 1 . .
H H66A 0.4603 0.8278 0.4669 0.068 Uiso calc R 1 . .
H H66B 0.3790 0.7838 0.4347 0.068 Uiso calc R 1 . .
H H66C 0.3761 0.7937 0.5153 0.068 Uiso calc R 1 . .
S S4 0.23241(18) 0.06678(15) 0.94641(11) 0.0272(5) Uani d . 1 . .
O O10 0.5046(4) 0.1399(4) 0.9101(3) 0.0260(13) Uani d . 1 . .
O O11 0.2639(5) 0.0615(4) 0.6721(3) 0.0390(16) Uani d . 1 . .
O O12 0.3684(5) 0.1314(4) 0.6048(3) 0.0318(15) Uani d . 1 . .
C C67 0.3528(6) 0.1008(5) 0.9437(4) 0.0207(19) Uani d . 1 . .
C C68 0.4092(7) 0.1112(5) 1.0048(4) 0.024(2) Uani d . 1 . .
C C69 0.3869(7) 0.1089(5) 1.0745(4) 0.0231(19) Uani d . 1 . .
H H69 0.3228 0.0949 1.0920 0.028 Uiso calc R 1 . .
C C70 0.4605(7) 0.1275(5) 1.1188(4) 0.0232(19) Uani d . 1 . .
C C71 0.5530(7) 0.1510(5) 1.0910(4) 0.025(2) Uani d . 1 . .
H H71 0.6023 0.1638 1.1212 0.030 Uiso calc R 1 . .
C C72 0.5741(6) 0.1559(5) 1.0216(4) 0.027(2) Uani d . 1 . .
H H72 0.6364 0.1718 1.0034 0.032 Uiso calc R 1 . .
C C73 0.4992(6) 0.1362(5) 0.9795(4) 0.0209(19) Uani d . 1 . .
C C74 0.4106(7) 0.1194(5) 0.8889(4) 0.024(2) Uani d . 1 . .
C C75 0.4005(7) 0.1234(5) 0.8139(4) 0.0231(19) Uani d . 1 . .
C C76 0.4619(7) 0.1663(6) 0.7723(4) 0.031(2) Uani d . 1 . .
H H76 0.5087 0.1919 0.7934 0.037 Uiso calc R 1 . .
C C77 0.4563(7) 0.1724(5) 0.7009(4) 0.029(2) Uani d . 1 . .
H H77 0.4998 0.2001 0.6728 0.035 Uiso calc R 1 . .
C C78 0.3859(7) 0.1370(5) 0.6735(4) 0.025(2) Uani d . 1 . .
C C79 0.2758(8) 0.0978(7) 0.6031(4) 0.041(2) Uani d . 1 . .
H H79A 0.2950 0.0502 0.5715 0.049 Uiso calc R 1 . .
H H79B 0.2022 0.1471 0.5871 0.049 Uiso calc R 1 . .
C C80 0.3247(7) 0.0941(5) 0.7139(4) 0.026(2) Uani d . 1 . .
C C81 0.3293(7) 0.0861(5) 0.7832(4) 0.028(2) Uani d . 1 . .
H H81 0.2864 0.0568 0.8101 0.033 Uiso calc R 1 . .
C C82 0.4455(6) 0.1239(5) 1.1945(4) 0.0208(19) Uani d . 1 . .
C C83 0.4896(7) 0.1713(6) 1.2348(4) 0.030(2) Uani d . 1 . .
H H83 0.5261 0.2093 1.2129 0.036 Uiso calc R 1 . .
C C84 0.4817(7) 0.1646(6) 1.3051(4) 0.033(2) Uani d . 1 . .
H H84 0.5108 0.1983 1.3314 0.039 Uiso calc R 1 . .
C C85 0.4309(7) 0.1082(6) 1.3366(4) 0.027(2) Uani d . 1 . .
C C86 0.3821(7) 0.0630(5) 1.2990(4) 0.028(2) Uani d . 1 . .
H H86 0.3441 0.0265 1.3214 0.034 Uiso calc R 1 . .
C C87 0.3887(7) 0.0711(5) 1.2290(4) 0.026(2) Uani d . 1 . .
H H87 0.3542 0.0404 1.2032 0.031 Uiso calc R 1 . .
C C88 0.1155(7) 0.1741(6) 0.9358(5) 0.048(3) Uani d . 1 . .
H H88A 0.0411 0.1655 0.9363 0.072 Uiso calc R 1 . .
H H88B 0.1231 0.2065 0.8919 0.072 Uiso calc R 1 . .
H H88C 0.1180 0.2092 0.9734 0.072 Uiso calc R 1 . .

loop_
_atom_site_aniso_label
_atom_site_aniso_U_11
_atom_site_aniso_U_22
_atom_site_aniso_U_33
_atom_site_aniso_U_12
_atom_site_aniso_U_13
_atom_site_aniso_U_23
Br1 0.0384(6) 0.0440(6) 0.0303(5) -0.0108(5) 0.0001(4) -0.0061(5)
Br2 0.0373(6) 0.0498(6) 0.0261(5) -0.0166(5) 0.0002(4) -0.0027(5)
Br3 0.0489(6) 0.0550(7) 0.0248(5) -0.0313(5) 0.0044(5) -0.0127(5)
Br4 0.0449(6) 0.0502(6) 0.0241(5) -0.0239(5) -0.0008(4) -0.0008(4)
S1 0.0227(12) 0.0264(13) 0.0307(13) -0.0048(10) 0.0014(10) -0.0068(10)
O1 0.023(3) 0.042(4) 0.028(3) -0.018(3) 0.003(3) -0.006(3)
O2 0.037(4) 0.046(4) 0.025(3) -0.017(3) 0.002(3) -0.007(3)
O3 0.034(4) 0.061(5) 0.028(4) -0.018(3) 0.000(3) -0.003(3)
C1 0.024(5) 0.016(4) 0.026(5) -0.010(4) -0.001(4) -0.004(4)
C2 0.030(5) 0.014(5) 0.026(5) -0.007(4) 0.004(4) -0.007(4)
C3 0.023(5) 0.015(5) 0.032(5) -0.001(4) 0.006(4) -0.006(4)
C4 0.026(5) 0.020(5) 0.030(5) -0.009(4) 0.003(4) -0.004(4)
C5 0.024(5) 0.030(5) 0.036(6) -0.012(4) 0.000(4) -0.008(4)
C6 0.017(5) 0.028(5) 0.045(6) -0.010(4) 0.000(4) -0.008(4)
C7 0.015(5) 0.035(5) 0.039(6) -0.010(4) 0.009(4) -0.016(4)
C8 0.019(5) 0.027(5) 0.037(6) -0.010(4) -0.004(4) -0.009(4)
C9 0.025(5) 0.021(5) 0.027(5) -0.008(4) 0.000(4) -0.003(4)
C10 0.021(5) 0.033(5) 0.030(5) -0.013(4) 0.010(4) -0.011(4)
C11 0.022(5) 0.026(5) 0.043(6) -0.012(4) -0.005(4) -0.002(4)
C12 0.028(5) 0.067(7) 0.034(6) -0.021(5) 0.001(5) -0.004(5)
C13 0.026(5) 0.022(5) 0.023(5) -0.010(4) 0.001(4) -0.004(4)
C14 0.035(5) 0.038(6) 0.026(5) -0.016(5) 0.008(4) -0.009(4)
C15 0.029(5) 0.028(5) 0.036(6) -0.007(4) 0.000(4) -0.005(4)
C16 0.023(5) 0.019(5) 0.030(5) -0.013(4) -0.002(4) -0.005(4)
C17 0.024(5) 0.031(5) 0.028(5) -0.006(4) -0.005(4) -0.007(4)
C18 0.030(5) 0.032(6) 0.034(6) -0.006(4) -0.001(4) -0.007(4)
C19 0.031(5) 0.027(5) 0.034(5) -0.010(4) 0.003(4) -0.005(4)
C20 0.023(5) 0.027(5) 0.036(5) -0.011(4) 0.008(4) -0.006(4)
C21 0.024(5) 0.029(5) 0.026(5) -0.005(4) -0.007(4) 0.002(4)
C22 0.029(5) 0.040(6) 0.065(7) -0.025(5) 0.008(5) -0.016(5)
S2 0.0232(12) 0.0299(13) 0.0319(13) -0.0052(10) -0.0029(10) -0.0023(10)
O4 0.019(3) 0.039(4) 0.030(3) -0.016(3) 0.005(3) -0.007(3)
O5 0.025(3) 0.039(4) 0.026(3) -0.004(3) 0.001(3) -0.001(3)
O6 0.025(3) 0.056(4) 0.027(4) 0.000(3) 0.000(3) -0.010(3)
C23 0.022(5) 0.021(5) 0.026(5) -0.009(4) -0.005(4) -0.004(4)
C24 0.028(5) 0.021(5) 0.024(5) -0.011(4) 0.001(4) -0.007(4)
C25 0.019(5) 0.025(5) 0.045(6) -0.013(4) -0.002(4) -0.001(4)
C26 0.029(5) 0.010(4) 0.031(5) -0.007(4) 0.003(4) -0.003(4)
C27 0.026(5) 0.045(6) 0.029(5) -0.020(4) 0.003(4) -0.009(4)
C28 0.018(5) 0.048(6) 0.035(6) -0.020(4) 0.006(4) -0.006(5)
C29 0.031(5) 0.027(5) 0.024(5) -0.017(4) -0.001(4) -0.003(4)
C30 0.028(5) 0.021(5) 0.031(5) -0.010(4) 0.008(4) -0.008(4)
C31 0.027(5) 0.019(5) 0.029(5) -0.009(4) 0.002(4) 0.000(4)
C32 0.018(5) 0.030(5) 0.043(6) -0.006(4) 0.001(4) -0.001(4)
C33 0.016(5) 0.040(6) 0.024(5) -0.005(4) -0.007(4) 0.001(4)
C34 0.030(5) 0.030(5) 0.016(5) -0.009(4) -0.001(4) -0.008(4)
C35 0.028(5) 0.069(7) 0.035(6) -0.014(5) 0.008(5) -0.006(5)
C36 0.022(5) 0.026(5) 0.026(5) -0.005(4) 0.001(4) 0.001(4)
C37 0.018(5) 0.028(5) 0.031(5) -0.004(4) -0.005(4) -0.004(4)
C38 0.029(5) 0.020(5) 0.021(5) -0.015(4) -0.005(4) 0.004(4)
C39 0.038(5) 0.028(5) 0.024(5) -0.014(4) 0.008(4) -0.008(4)
C40 0.024(5) 0.026(5) 0.034(5) -0.007(4) -0.004(4) 0.004(4)
C41 0.028(5) 0.024(5) 0.029(5) -0.014(4) 0.007(4) -0.005(4)
C42 0.028(5) 0.037(6) 0.032(6) -0.007(4) 0.002(4) -0.001(4)
C43 0.022(5) 0.039(6) 0.029(5) -0.007(4) -0.002(4) 0.004(4)
C44 0.030(6) 0.042(7) 0.092(9) -0.017(5) -0.017(6) 0.011(6)
S3 0.0297(12) 0.0319(13) 0.0274(12) -0.0214(11) 0.0014(10) -0.0031(10)
O7 0.017(3) 0.031(3) 0.020(3) -0.013(3) 0.000(2) -0.001(3)
O8 0.040(4) 0.056(4) 0.018(3) -0.024(3) 0.010(3) -0.012(3)
O9 0.048(4) 0.065(5) 0.023(3) -0.039(4) 0.006(3) -0.008(3)
C45 0.022(4) 0.017(4) 0.017(4) -0.009(4) 0.001(4) -0.002(3)
C46 0.021(5) 0.018(5) 0.023(5) -0.008(4) -0.004(4) -0.002(4)
C47 0.017(4) 0.023(5) 0.034(5) -0.011(4) -0.001(4) -0.008(4)
C48 0.019(4) 0.013(4) 0.028(5) -0.005(4) -0.003(4) 0.000(4)
C49 0.016(4) 0.022(5) 0.030(5) -0.013(4) 0.005(4) 0.001(4)
C50 0.021(5) 0.032(5) 0.025(5) -0.016(4) 0.002(4) -0.005(4)
C51 0.021(5) 0.028(5) 0.021(5) -0.005(4) 0.003(4) -0.004(4)
C52 0.016(4) 0.017(5) 0.028(5) -0.005(4) 0.011(4) 0.005(4)
C53 0.020(4) 0.021(5) 0.023(5) -0.009(4) 0.004(4) -0.005(4)
C54 0.023(5) 0.030(5) 0.028(5) -0.016(4) 0.001(4) -0.005(4)
C55 0.031(5) 0.031(5) 0.029(5) -0.016(4) -0.004(4) -0.006(4)
C56 0.031(5) 0.021(5) 0.019(5) -0.008(4) -0.001(4) -0.002(4)
C57 0.045(6) 0.097(9) 0.022(5) -0.040(6) 0.016(5) -0.019(5)
C58 0.023(5) 0.027(5) 0.020(5) -0.012(4) 0.000(4) -0.001(4)
C59 0.021(5) 0.031(5) 0.027(5) -0.011(4) -0.004(4) -0.004(4)
C60 0.019(4) 0.015(5) 0.029(5) -0.007(4) 0.006(4) 0.001(4)
C61 0.027(5) 0.034(5) 0.028(5) -0.022(4) -0.005(4) -0.004(4)
C62 0.049(6) 0.042(6) 0.025(5) -0.031(5) -0.002(5) 0.005(4)
C63 0.034(5) 0.030(5) 0.020(5) -0.015(4) -0.001(4) -0.007(4)
C64 0.028(5) 0.036(6) 0.028(5) -0.020(4) -0.005(4) -0.004(4)
C65 0.027(5) 0.028(5) 0.028(5) -0.016(4) 0.006(4) -0.005(4)
C66 0.017(5) 0.044(6) 0.076(8) -0.012(5) 0.008(5) -0.013(5)
S4 0.0304(12) 0.0308(13) 0.0290(12) -0.0212(11) 0.0007(10) -0.0028(10)
O10 0.028(3) 0.033(4) 0.025(3) -0.019(3) 0.004(3) -0.009(3)
O11 0.049(4) 0.061(5) 0.022(3) -0.038(4) -0.003(3) -0.002(3)
O12 0.034(4) 0.051(4) 0.018(3) -0.026(3) -0.001(3) -0.003(3)
C67 0.020(4) 0.018(5) 0.021(5) -0.004(4) -0.004(4) -0.003(4)
C68 0.021(5) 0.016(5) 0.034(5) -0.006(4) 0.003(4) 0.001(4)
C69 0.021(5) 0.016(5) 0.031(5) -0.006(4) 0.004(4) 0.000(4)
C70 0.026(5) 0.016(5) 0.026(5) -0.006(4) -0.006(4) -0.001(4)
C71 0.026(5) 0.025(5) 0.031(5) -0.014(4) 0.002(4) -0.013(4)
C72 0.012(4) 0.034(5) 0.037(5) -0.010(4) 0.005(4) -0.004(4)
C73 0.016(4) 0.024(5) 0.023(5) -0.007(4) -0.004(4) -0.001(4)
C74 0.017(4) 0.028(5) 0.032(5) -0.012(4) -0.003(4) -0.005(4)
C75 0.022(5) 0.022(5) 0.026(5) -0.010(4) 0.000(4) -0.004(4)
C76 0.033(5) 0.030(5) 0.034(5) -0.017(4) 0.007(4) -0.010(4)
C77 0.040(5) 0.032(5) 0.027(5) -0.026(5) 0.011(4) -0.006(4)
C78 0.024(5) 0.030(5) 0.021(5) -0.010(4) 0.005(4) -0.007(4)
C79 0.044(6) 0.068(7) 0.027(5) -0.036(6) 0.002(5) -0.010(5)
C80 0.024(5) 0.021(5) 0.035(5) -0.011(4) 0.001(4) -0.009(4)
C81 0.022(5) 0.030(5) 0.033(5) -0.011(4) -0.002(4) -0.006(4)
C82 0.018(4) 0.016(5) 0.027(5) -0.004(4) -0.004(4) -0.004(4)
C83 0.040(5) 0.028(5) 0.025(5) -0.016(4) 0.004(4) -0.005(4)
C84 0.046(6) 0.032(6) 0.032(5) -0.029(5) 0.001(4) -0.003(4)
C85 0.033(5) 0.030(5) 0.024(5) -0.019(4) 0.002(4) -0.001(4)
C86 0.034(5) 0.026(5) 0.028(5) -0.017(4) 0.001(4) 0.003(4)
C87 0.033(5) 0.019(5) 0.026(5) -0.009(4) -0.002(4) -0.006(4)
C88 0.023(5) 0.040(6) 0.078(8) -0.011(5) -0.016(5) 0.008(6)

loop_
_atom_type_symbol
_atom_type_description
_atom_type_scat_dispersion_real
_atom_type_scat_dispersion_imag
_atom_type_scat_source
C C 0.0033 0.0016 'International Tables Vol C Tables 4.2.6.8 and 6.1.1.4'
H H 0.0000 0.0000 'International Tables Vol C Tables 4.2.6.8 and 6.1.1.4'
O O 0.0106 0.0060 'International Tables Vol C Tables 4.2.6.8 and 6.1.1.4'
S S 0.1246 0.1234 'International Tables Vol C Tables 4.2.6.8 and 6.1.1.4'
Br Br -0.2901 2.4595 'International Tables Vol C Tables 4.2.6.8 and 6.1.1.4'

loop_
_geom_angle_atom_site_label_1
_geom_angle_atom_site_label_2
_geom_angle_atom_site_label_3
_geom_angle_site_symmetry_1
_geom_angle_site_symmetry_3
_geom_angle
_geom_angle_publ_flag
C1 S1 C22 . . 100.3(4) ?
C7 O1 C8 . . 106.8(6) ?
C13 O2 C12 . . 106.1(6) ?
C11 O3 C12 . . 107.0(6) ?
C8 C1 C2 . . 106.3(7) ?
C8 C1 S1 . . 128.4(6) ?
C2 C1 S1 . . 125.3(6) ?
C7 C2 C3 . . 119.6(8) ?
C7 C2 C1 . . 106.6(7) ?
C3 C2 C1 . . 133.7(8) ?
C4 C3 C2 . . 119.0(7) ?
C4 C3 H3 . . 120.5 ?
C2 C3 H3 . . 120.5 ?
C3 C4 C5 . . 118.6(7) ?
C3 C4 C16 . . 123.3(7) ?
C5 C4 C16 . . 118.1(7) ?
C6 C5 C4 . . 123.0(8) ?
C6 C5 H5 . . 118.5 ?
C4 C5 H5 . . 118.5 ?
C7 C6 C5 . . 115.6(8) ?
C7 C6 H6 . . 122.2 ?
C5 C6 H6 . . 122.2 ?
C6 C7 O1 . . 125.7(7) ?
C6 C7 C2 . . 124.0(8) ?
O1 C7 C2 . . 110.3(7) ?
C1 C8 O1 . . 110.0(7) ?
C1 C8 C9 . . 135.6(7) ?
O1 C8 C9 . . 114.3(7) ?
C10 C9 C15 . . 119.6(7) ?
C10 C9 C8 . . 121.7(7) ?
C15 C9 C8 . . 118.7(7) ?
C11 C10 C9 . . 117.3(8) ?
C11 C10 H10 . . 121.3 ?
C9 C10 H10 . . 121.3 ?
C10 C11 C13 . . 122.9(8) ?
C10 C11 O3 . . 127.3(8) ?
C13 C11 O3 . . 109.8(7) ?
O3 C12 O2 . . 107.8(7) ?
O3 C12 H12A . . 110.2 ?
O2 C12 H12A . . 110.2 ?
O3 C12 H12B . . 110.2 ?
O2 C12 H12B . . 110.2 ?
H12A C12 H12B . . 108.5 ?
C14 C13 C11 . . 122.0(8) ?
C14 C13 O2 . . 128.7(7) ?
C11 C13 O2 . . 109.3(7) ?
C13 C14 C15 . . 116.9(8) ?
C13 C14 H14 . . 121.6 ?
C15 C14 H14 . . 121.6 ?
C14 C15 C9 . . 121.3(8) ?
C14 C15 H15 . . 119.4 ?
C9 C15 H15 . . 119.4 ?
C21 C16 C17 . . 118.1(8) ?
C21 C16 C4 . . 119.8(7) ?
C17 C16 C4 . . 122.1(7) ?
C18 C17 C16 . . 120.8(8) ?
C18 C17 H17 . . 119.6 ?
C16 C17 H17 . . 119.6 ?
C17 C18 C19 . . 120.2(8) ?
C17 C18 H18 . . 119.9 ?
C19 C18 H18 . . 119.9 ?
C18 C19 C20 . . 120.4(8) ?
C18 C19 Br1 . . 120.8(7) ?
C20 C19 Br1 . . 118.7(6) ?
C21 C20 C19 . . 119.3(8) ?
C21 C20 H20 . . 120.4 ?
C19 C20 H20 . . 120.4 ?
C20 C21 C16 . . 121.0(8) ?
C20 C21 H21 . . 119.5 ?
C16 C21 H21 . . 119.5 ?
S1 C22 H22A . . 109.5 ?
S1 C22 H22B . . 109.5 ?
H22A C22 H22B . . 109.5 ?
S1 C22 H22C . . 109.5 ?
H22A C22 H22C . . 109.5 ?
H22B C22 H22C . . 109.5 ?
C23 S2 C44 . . 100.7(4) ?
C29 O4 C30 . . 106.1(6) ?
C34 O5 C35 . . 104.7(6) ?
C36 O6 C35 . . 105.6(6) ?
C30 C23 C24 . . 106.2(7) ?
C30 C23 S2 . . 129.9(6) ?
C24 C23 S2 . . 123.9(6) ?
C25 C24 C29 . . 119.4(8) ?
C25 C24 C23 . . 134.7(8) ?
C29 C24 C23 . . 106.0(7) ?
C24 C25 C26 . . 119.8(8) ?
C24 C25 H25 . . 120.1 ?
C26 C25 H25 . . 120.1 ?
C25 C26 C27 . . 117.9(8) ?
C25 C26 C38 . . 122.1(7) ?
C27 C26 C38 . . 120.0(7) ?
C28 C27 C26 . . 123.2(8) ?
C28 C27 H27 . . 118.4 ?
C26 C27 H27 . . 118.4 ?
C27 C28 C29 . . 115.9(8) ?
C27 C28 H28 . . 122.1 ?
C29 C28 H28 . . 122.1 ?
O4 C29 C28 . . 125.7(7) ?
O4 C29 C24 . . 110.5(7) ?
C28 C29 C24 . . 123.8(8) ?
C23 C30 O4 . . 111.3(7) ?
C23 C30 C31 . . 135.6(8) ?
O4 C30 C31 . . 113.1(7) ?
C32 C31 C37 . . 118.3(8) ?
C32 C31 C30 . . 120.3(7) ?
C37 C31 C30 . . 121.3(7) ?
C31 C32 C33 . . 122.5(8) ?
C31 C32 H32 . . 118.8 ?
C33 C32 H32 . . 118.8 ?
C34 C33 C32 . . 116.8(8) ?
C34 C33 H33 . . 121.6 ?
C32 C33 H33 . . 121.6 ?
C33 C34 C36 . . 121.5(8) ?
C33 C34 O5 . . 127.8(7) ?
C36 C34 O5 . . 110.7(7) ?
O6 C35 O5 . . 109.2(7) ?
O6 C35 H35A . . 109.8 ?
O5 C35 H35A . . 109.8 ?
O6 C35 H35B . . 109.8 ?
O5 C35 H35B . . 109.8 ?
H35A C35 H35B . . 108.3 ?
C37 C36 C34 . . 123.0(8) ?
C37 C36 O6 . . 127.8(7) ?
C34 C36 O6 . . 109.1(7) ?
C36 C37 C31 . . 117.8(8) ?
C36 C37 H37 . . 121.1 ?
C31 C37 H37 . . 121.1 ?
C43 C38 C39 . . 116.5(7) ?
C43 C38 C26 . . 121.9(7) ?
C39 C38 C26 . . 121.5(7) ?
C40 C39 C38 . . 122.0(8) ?
C40 C39 H39 . . 119.0 ?
C38 C39 H39 . . 119.0 ?
C39 C40 C41 . . 119.7(8) ?
C39 C40 H40 . . 120.1 ?
C41 C40 H40 . . 120.1 ?
C40 C41 C42 . . 119.9(8) ?
C40 C41 Br2 . . 120.3(6) ?
C42 C41 Br2 . . 119.9(6) ?
C43 C42 C41 . . 119.1(8) ?
C43 C42 H42 . . 120.5 ?
C41 C42 H42 . . 120.5 ?
C42 C43 C38 . . 122.7(8) ?
C42 C43 H43 . . 118.6 ?
C38 C43 H43 . . 118.6 ?
S2 C44 H44A . . 109.5 ?
S2 C44 H44B . . 109.5 ?
H44A C44 H44B . . 109.5 ?
S2 C44 H44C . . 109.5 ?
H44A C44 H44C . . 109.5 ?
H44B C44 H44C . . 109.5 ?
C45 S3 C66 . . 99.4(4) ?
C51 O7 C52 . . 105.6(6) ?
C56 O8 C57 . . 105.2(6) ?
C58 O9 C57 . . 106.5(6) ?
C52 C45 C46 . . 108.5(7) ?
C52 C45 S3 . . 127.8(6) ?
C46 C45 S3 . . 123.6(6) ?
C47 C46 C51 . . 119.3(7) ?
C47 C46 C45 . . 136.6(7) ?
C51 C46 C45 . . 104.0(7) ?
C46 C47 C48 . . 119.8(7) ?
C46 C47 H47 . . 120.1 ?
C48 C47 H47 . . 120.1 ?
C47 C48 C49 . . 118.6(7) ?
C47 C48 C60 . . 122.2(7) ?
C49 C48 C60 . . 119.1(7) ?
C50 C49 C48 . . 122.0(7) ?
C50 C49 H49 . . 119.0 ?
C48 C49 H49 . . 119.0 ?
C49 C50 C51 . . 117.7(7) ?
C49 C50 H50 . . 121.2 ?
C51 C50 H50 . . 121.2 ?
O7 C51 C50 . . 126.1(7) ?
O7 C51 C46 . . 111.4(7) ?
C50 C51 C46 . . 122.6(7) ?
C45 C52 O7 . . 110.4(7) ?
C45 C52 C53 . . 137.6(7) ?
O7 C52 C53 . . 111.8(7) ?
C54 C53 C59 . . 119.0(7) ?
C54 C53 C52 . . 120.5(7) ?
C59 C53 C52 . . 120.5(7) ?
C55 C54 C53 . . 121.8(8) ?
C55 C54 H54 . . 119.1 ?
C53 C54 H54 . . 119.1 ?
C56 C55 C54 . . 117.3(8) ?
C56 C55 H55 . . 121.4 ?
C54 C55 H55 . . 121.4 ?
C55 C56 O8 . . 128.0(7) ?
C55 C56 C58 . . 121.3(7) ?
O8 C56 C58 . . 110.6(7) ?
O9 C57 O8 . . 108.1(6) ?
O9 C57 H57A . . 110.1 ?
O8 C57 H57A . . 110.1 ?
O9 C57 H57B . . 110.1 ?
O8 C57 H57B . . 110.1 ?
H57A C57 H57B . . 108.4 ?
C59 C58 O9 . . 128.5(7) ?
C59 C58 C56 . . 122.7(8) ?
O9 C58 C56 . . 108.9(7) ?
C58 C59 C53 . . 117.9(8) ?
C58 C59 H59 . . 121.0 ?
C53 C59 H59 . . 121.0 ?
C65 C60 C61 . . 116.7(7) ?
C65 C60 C48 . . 122.7(7) ?
C61 C60 C48 . . 120.6(7) ?
C62 C61 C60 . . 121.2(7) ?
C62 C61 H61 . . 119.4 ?
C60 C61 H61 . . 119.4 ?
C61 C62 C63 . . 120.5(8) ?
C61 C62 H62 . . 119.8 ?
C63 C62 H62 . . 119.8 ?
C62 C63 C64 . . 119.8(7) ?
C62 C63 Br3 . . 120.2(6) ?
C64 C63 Br3 . . 120.0(6) ?
C65 C64 C63 . . 119.9(8) ?
C65 C64 H64 . . 120.1 ?
C63 C64 H64 . . 120.1 ?
C64 C65 C60 . . 121.9(8) ?
C64 C65 H65 . . 119.1 ?
C60 C65 H65 . . 119.1 ?
S3 C66 H66A . . 109.5 ?
S3 C66 H66B . . 109.5 ?
H66A C66 H66B . . 109.5 ?
S3 C66 H66C . . 109.5 ?
H66A C66 H66C . . 109.5 ?
H66B C66 H66C . . 109.5 ?
C67 S4 C88 . . 100.3(4) ?
C73 O10 C74 . . 105.6(6) ?
C80 O11 C79 . . 105.7(6) ?
C78 O12 C79 . . 105.6(6) ?
C74 C67 C68 . . 107.5(7) ?
C74 C67 S4 . . 129.2(6) ?
C68 C67 S4 . . 123.3(6) ?
C69 C68 C73 . . 120.0(8) ?
C69 C68 C67 . . 135.7(8) ?
C73 C68 C67 . . 104.1(7) ?
C68 C69 C70 . . 119.0(7) ?
C68 C69 H69 . . 120.5 ?
C70 C69 H69 . . 120.5 ?
C69 C70 C71 . . 119.2(7) ?
C69 C70 C82 . . 122.7(7) ?
C71 C70 C82 . . 118.1(7) ?
C72 C71 C70 . . 122.4(7) ?
C72 C71 H71 . . 118.8 ?
C70 C71 H71 . . 118.8 ?
C71 C72 C73 . . 116.5(7) ?
C71 C72 H72 . . 121.8 ?
C73 C72 H72 . . 121.8 ?
O10 C73 C68 . . 112.3(7) ?
O10 C73 C72 . . 124.8(7) ?
C68 C73 C72 . . 123.0(8) ?
C67 C74 O10 . . 110.4(7) ?
C67 C74 C75 . . 136.4(7) ?
O10 C74 C75 . . 113.2(7) ?
C76 C75 C81 . . 119.6(8) ?
C76 C75 C74 . . 118.9(7) ?
C81 C75 C74 . . 121.5(7) ?
C77 C76 C75 . . 122.0(8) ?
C77 C76 H76 . . 119.0 ?
C75 C76 H76 . . 119.0 ?
C78 C77 C76 . . 116.5(8) ?
C78 C77 H77 . . 121.7 ?
C76 C77 H77 . . 121.7 ?
C77 C78 O12 . . 127.9(7) ?
C77 C78 C80 . . 122.3(8) ?
O12 C78 C80 . . 109.7(7) ?
O12 C79 O11 . . 107.0(6) ?
O12 C79 H79A . . 110.3 ?
O11 C79 H79A . . 110.3 ?
O12 C79 H79B . . 110.3 ?
O11 C79 H79B . . 110.3 ?
H79A C79 H79B . . 108.6 ?
C81 C80 O11 . . 127.9(8) ?
C81 C80 C78 . . 122.6(8) ?
O11 C80 C78 . . 109.5(7) ?
C80 C81 C75 . . 117.0(8) ?
C80 C81 H81 . . 121.5 ?
C75 C81 H81 . . 121.5 ?
C87 C82 C83 . . 117.0(7) ?
C87 C82 C70 . . 121.6(7) ?
C83 C82 C70 . . 121.4(7) ?
C84 C83 C82 . . 121.9(8) ?
C84 C83 H83 . . 119.1 ?
C82 C83 H83 . . 119.1 ?
C83 C84 C85 . . 118.8(8) ?
C83 C84 H84 . . 120.6 ?
C85 C84 H84 . . 120.6 ?
C84 C85 C86 . . 121.3(8) ?
C84 C85 Br4 . . 119.6(6) ?
C86 C85 Br4 . . 119.1(6) ?
C87 C86 C85 . . 119.5(8) ?
C87 C86 H86 . . 120.3 ?
C85 C86 H86 . . 120.3 ?
C86 C87 C82 . . 121.5(8) ?
C86 C87 H87 . . 119.3 ?
C82 C87 H87 . . 119.3 ?
S4 C88 H88A . . 109.5 ?
S4 C88 H88B . . 109.5 ?
H88A C88 H88B . . 109.5 ?
S4 C88 H88C . . 109.5 ?
H88A C88 H88C . . 109.5 ?
H88B C88 H88C . . 109.5 ?

loop_
_geom_bond_atom_site_label_1
_geom_bond_atom_site_label_2
_geom_bond_site_symmetry_2
_geom_bond_distance
_geom_bond_publ_flag
Br1 C19 . 1.897(9) ?
Br2 C41 . 1.890(8) ?
Br3 C63 . 1.895(8) ?
Br4 C85 . 1.909(8) ?
S1 C1 . 1.749(8) ?
S1 C22 . 1.802(8) ?
O1 C7 . 1.378(9) ?
O1 C8 . 1.399(9) ?
O2 C13 . 1.403(9) ?
O2 C12 . 1.431(9) ?
O3 C11 . 1.379(9) ?
O3 C12 . 1.428(10) ?
C1 C8 . 1.376(10) ?
C1 C2 . 1.450(10) ?
C2 C7 . 1.379(10) ?
C2 C3 . 1.405(11) ?
C3 C4 . 1.386(11) ?
C3 H3 . 0.9500 ?
C4 C5 . 1.427(10) ?
C4 C16 . 1.496(11) ?
C5 C6 . 1.383(11) ?
C5 H5 . 0.9500 ?
C6 C7 . 1.378(11) ?
C6 H6 . 0.9500 ?
C8 C9 . 1.458(11) ?
C9 C10 . 1.400(11) ?
C9 C15 . 1.414(11) ?
C10 C11 . 1.343(11) ?
C10 H10 . 0.9500 ?
C11 C13 . 1.379(11) ?
C12 H12A . 0.9900 ?
C12 H12B . 0.9900 ?
C13 C14 . 1.357(11) ?
C14 C15 . 1.388(11) ?
C14 H14 . 0.9500 ?
C15 H15 . 0.9500 ?
C16 C21 . 1.387(10) ?
C16 C17 . 1.396(10) ?
C17 C18 . 1.371(11) ?
C17 H17 . 0.9500 ?
C18 C19 . 1.366(11) ?
C18 H18 . 0.9500 ?
C19 C20 . 1.384(11) ?
C20 C21 . 1.385(11) ?
C20 H20 . 0.9500 ?
C21 H21 . 0.9500 ?
C22 H22A . 0.9800 ?
C22 H22B . 0.9800 ?
C22 H22C . 0.9800 ?
S2 C23 . 1.755(8) ?
S2 C44 . 1.803(9) ?
O4 C29 . 1.379(9) ?
O4 C30 . 1.396(9) ?
O5 C34 . 1.385(9) ?
O5 C35 . 1.428(9) ?
O6 C36 . 1.396(9) ?
O6 C35 . 1.414(10) ?
C23 C30 . 1.351(11) ?
C23 C24 . 1.461(10) ?
C24 C25 . 1.382(11) ?
C24 C29 . 1.381(11) ?
C25 C26 . 1.398(10) ?
C25 H25 . 0.9500 ?
C26 C27 . 1.413(11) ?
C26 C38 . 1.493(11) ?
C27 C28 . 1.382(11) ?
C27 H27 . 0.9500 ?
C28 C29 . 1.373(10) ?
C28 H28 . 0.9500 ?
C30 C31 . 1.460(11) ?
C31 C32 . 1.394(11) ?
C31 C37 . 1.410(10) ?
C32 C33 . 1.398(11) ?
C32 H32 . 0.9500 ?
C33 C34 . 1.357(10) ?
C33 H33 . 0.9500 ?
C34 C36 . 1.370(10) ?
C35 H35A . 0.9900 ?
C35 H35B . 0.9900 ?
C36 C37 . 1.351(11) ?
C37 H37 . 0.9500 ?
C38 C43 . 1.395(11) ?
C38 C39 . 1.394(11) ?
C39 C40 . 1.376(11) ?
C39 H39 . 0.9500 ?
C40 C41 . 1.379(11) ?
C40 H40 . 0.9500 ?
C41 C42 . 1.397(11) ?
C42 C43 . 1.365(11) ?
C42 H42 . 0.9500 ?
C43 H43 . 0.9500 ?
C44 H44A . 0.9800 ?
C44 H44B . 0.9800 ?
C44 H44C . 0.9800 ?
S3 C45 . 1.763(8) ?
S3 C66 . 1.813(9) ?
O7 C51 . 1.370(9) ?
O7 C52 . 1.412(8) ?
O8 C56 . 1.373(9) ?
O8 C57 . 1.443(10) ?
O9 C58 . 1.383(9) ?
O9 C57 . 1.419(10) ?
C45 C52 . 1.337(10) ?
C45 C46 . 1.450(10) ?
C46 C47 . 1.376(10) ?
C46 C51 . 1.403(10) ?
C47 C48 . 1.401(10) ?
C47 H47 . 0.9500 ?
C48 C49 . 1.423(10) ?
C48 C60 . 1.477(11) ?
C49 C50 . 1.367(10) ?
C49 H49 . 0.9500 ?
C50 C51 . 1.377(10) ?
C50 H50 . 0.9500 ?
C52 C53 . 1.471(10) ?
C53 C54 . 1.396(10) ?
C53 C59 . 1.417(10) ?
C54 C55 . 1.389(11) ?
C54 H54 . 0.9500 ?
C55 C56 . 1.363(11) ?
C55 H55 . 0.9500 ?
C56 C58 . 1.386(10) ?
C57 H57A . 0.9900 ?
C57 H57B . 0.9900 ?
C58 C59 . 1.337(10) ?
C59 H59 . 0.9500 ?
C60 C65 . 1.398(10) ?
C60 C61 . 1.409(10) ?
C61 C62 . 1.366(11) ?
C61 H61 . 0.9500 ?
C62 C63 . 1.374(11) ?
C62 H62 . 0.9500 ?
C63 C64 . 1.383(11) ?
C64 C65 . 1.365(11) ?
C64 H64 . 0.9500 ?
C65 H65 . 0.9500 ?
C66 H66A . 0.9800 ?
C66 H66B . 0.9800 ?
C66 H66C . 0.9800 ?
S4 C67 . 1.766(8) ?
S4 C88 . 1.785(9) ?
O10 C73 . 1.356(9) ?
O10 C74 . 1.403(8) ?
O11 C80 . 1.386(9) ?
O11 C79 . 1.443(9) ?
O12 C78 . 1.385(9) ?
O12 C79 . 1.439(9) ?
C67 C74 . 1.346(10) ?
C67 C68 . 1.455(11) ?
C68 C69 . 1.387(11) ?
C68 C73 . 1.383(10) ?
C69 C70 . 1.402(10) ?
C69 H69 . 0.9500 ?
C70 C71 . 1.414(10) ?
C70 C82 . 1.489(11) ?
C71 C72 . 1.377(11) ?
C71 H71 . 0.9500 ?
C72 C73 . 1.396(10) ?
C72 H72 . 0.9500 ?
C74 C75 . 1.470(11) ?
C75 C76 . 1.401(11) ?
C75 C81 . 1.410(10) ?
C76 C77 . 1.394(11) ?
C76 H76 . 0.9500 ?
C77 C78 . 1.351(10) ?
C77 H77 . 0.9500 ?
C78 C80 . 1.387(11) ?
C79 H79A . 0.9900 ?
C79 H79B . 0.9900 ?
C80 C81 . 1.351(11) ?
C81 H81 . 0.9500 ?
C82 C87 . 1.405(10) ?
C82 C83 . 1.398(10) ?
C83 C84 . 1.375(11) ?
C83 H83 . 0.9500 ?
C84 C85 . 1.374(11) ?
C84 H84 . 0.9500 ?
C85 C86 . 1.377(10) ?
C86 C87 . 1.366(11) ?
C86 H86 . 0.9500 ?
C87 H87 . 0.9500 ?
C88 H88A . 0.9800 ?
C88 H88B . 0.9800 ?
C88 H88C . 0.9800 ?

loop_
_geom_hbond_atom_site_label_D
_geom_hbond_atom_site_label_H
_geom_hbond_atom_site_label_A
_geom_hbond_site_symmetry_A
_geom_hbond_distance_DH
_geom_hbond_distance_HA
_geom_hbond_distance_DA
_geom_hbond_angle_DHA
_geom_hbond_publ_flag
C12 H12A O4 . 0.99 2.58 3.500(10) 154.4 yes
C21 H21 O6 2_765 0.95 2.51 3.370(10) 150.2 yes
C57 H57A O10 2_666 0.99 2.50 3.320(10) 140.7 yes
C65 H65 O11 1_565 0.95 2.58 3.470(10) 155.7 yes
C79 H79B O7 2_566 0.99 2.56 3.260(10) 127.6 yes

loop_
_geom_torsion_atom_site_label_1
_geom_torsion_atom_site_label_2
_geom_torsion_atom_site_label_3
_geom_torsion_atom_site_label_4
_geom_torsion_site_symmetry_1
_geom_torsion_site_symmetry_2
_geom_torsion_site_symmetry_3
_geom_torsion_site_symmetry_4
_geom_torsion
_geom_torsion_publ_flag
C22 S1 C1 C8 . . . . -80.2(8) ?
C22 S1 C1 C2 . . . . 102.2(7) ?
C8 C1 C2 C7 . . . . 0.5(9) ?
S1 C1 C2 C7 . . . . 178.5(6) ?
C8 C1 C2 C3 . . . . 176.4(8) ?
S1 C1 C2 C3 . . . . -5.6(13) ?
C7 C2 C3 C4 . . . . -2.1(12) ?
C1 C2 C3 C4 . . . . -177.5(8) ?
C2 C3 C4 C5 . . . . -1.0(11) ?
C2 C3 C4 C16 . . . . -178.6(7) ?
C3 C4 C5 C6 . . . . 3.3(12) ?
C16 C4 C5 C6 . . . . -179.0(7) ?
C4 C5 C6 C7 . . . . -2.3(12) ?
C5 C6 C7 O1 . . . . 179.1(7) ?
C5 C6 C7 C2 . . . . -1.0(13) ?
C8 O1 C7 C6 . . . . 179.9(8) ?
C8 O1 C7 C2 . . . . -0.1(9) ?
C3 C2 C7 C6 . . . . 3.2(13) ?
C1 C2 C7 C6 . . . . 179.8(8) ?
C3 C2 C7 O1 . . . . -176.8(7) ?
C1 C2 C7 O1 . . . . -0.3(9) ?
C2 C1 C8 O1 . . . . -0.6(9) ?
S1 C1 C8 O1 . . . . -178.5(5) ?
C2 C1 C8 C9 . . . . -177.9(9) ?
S1 C1 C8 C9 . . . . 4.2(14) ?
C7 O1 C8 C1 . . . . 0.4(9) ?
C7 O1 C8 C9 . . . . 178.4(7) ?
C1 C8 C9 C10 . . . . -15.1(15) ?
O1 C8 C9 C10 . . . . 167.6(7) ?
C1 C8 C9 C15 . . . . 166.8(9) ?
O1 C8 C9 C15 . . . . -10.4(11) ?
C15 C9 C10 C11 . . . . -1.0(12) ?
C8 C9 C10 C11 . . . . -179.1(8) ?
C9 C10 C11 C13 . . . . -0.3(13) ?
C9 C10 C11 O3 . . . . 180.0(7) ?
C12 O3 C11 C10 . . . . 178.9(9) ?
C12 O3 C11 C13 . . . . -0.8(9) ?
C11 O3 C12 O2 . . . . 1.6(9) ?
C13 O2 C12 O3 . . . . -1.8(9) ?
C10 C11 C13 C14 . . . . 0.2(13) ?
O3 C11 C13 C14 . . . . 179.9(7) ?
C10 C11 C13 O2 . . . . 180.0(8) ?
O3 C11 C13 O2 . . . . -0.3(9) ?
C12 O2 C13 C14 . . . . -179.0(9) ?
C12 O2 C13 C11 . . . . 1.3(9) ?
C11 C13 C14 C15 . . . . 1.3(12) ?
O2 C13 C14 C15 . . . . -178.5(8) ?
C13 C14 C15 C9 . . . . -2.6(12) ?
C10 C9 C15 C14 . . . . 2.6(12) ?
C8 C9 C15 C14 . . . . -179.3(8) ?
C3 C4 C16 C21 . . . . 19.7(12) ?
C5 C4 C16 C21 . . . . -157.9(7) ?
C3 C4 C16 C17 . . . . -158.3(8) ?
C5 C4 C16 C17 . . . . 24.1(11) ?
C21 C16 C17 C18 . . . . 4.9(12) ?
C4 C16 C17 C18 . . . . -177.1(8) ?
C16 C17 C18 C19 . . . . -3.3(13) ?
C17 C18 C19 C20 . . . . -0.8(13) ?
C17 C18 C19 Br1 . . . . 177.6(6) ?
C18 C19 C20 C21 . . . . 3.2(13) ?
Br1 C19 C20 C21 . . . . -175.2(6) ?
C19 C20 C21 C16 . . . . -1.6(12) ?
C17 C16 C21 C20 . . . . -2.4(12) ?
C4 C16 C21 C20 . . . . 179.5(7) ?
C44 S2 C23 C30 . . . . 90.9(9) ?
C44 S2 C23 C24 . . . . -91.2(7) ?
C30 C23 C24 C25 . . . . -179.7(9) ?
S2 C23 C24 C25 . . . . 2.0(14) ?
C30 C23 C24 C29 . . . . 0.5(9) ?
S2 C23 C24 C29 . . . . -177.8(6) ?
C29 C24 C25 C26 . . . . 0.3(12) ?
C23 C24 C25 C26 . . . . -179.4(8) ?
C24 C25 C26 C27 . . . . 1.2(12) ?
C24 C25 C26 C38 . . . . -178.8(7) ?
C25 C26 C27 C28 . . . . -2.0(12) ?
C38 C26 C27 C28 . . . . 177.9(8) ?
C26 C27 C28 C29 . . . . 1.3(13) ?
C30 O4 C29 C28 . . . . -178.6(8) ?
C30 O4 C29 C24 . . . . 0.8(9) ?
C27 C28 C29 O4 . . . . 179.8(8) ?
C27 C28 C29 C24 . . . . 0.4(12) ?
C25 C24 C29 O4 . . . . 179.3(7) ?
C23 C24 C29 O4 . . . . -0.9(9) ?
C25 C24 C29 C28 . . . . -1.2(13) ?
C23 C24 C29 C28 . . . . 178.6(7) ?
C24 C23 C30 O4 . . . . 0.0(9) ?
S2 C23 C30 O4 . . . . 178.1(6) ?
C24 C23 C30 C31 . . . . 178.3(9) ?
S2 C23 C30 C31 . . . . -3.5(15) ?
C29 O4 C30 C23 . . . . -0.5(9) ?
C29 O4 C30 C31 . . . . -179.3(7) ?
C23 C30 C31 C32 . . . . -173.2(9) ?
O4 C30 C31 C32 . . . . 5.2(11) ?
C23 C30 C31 C37 . . . . 9.0(15) ?
O4 C30 C31 C37 . . . . -172.6(7) ?
C37 C31 C32 C33 . . . . -0.4(12) ?
C30 C31 C32 C33 . . . . -178.3(8) ?
C31 C32 C33 C34 . . . . -1.0(13) ?
C32 C33 C34 C36 . . . . 1.6(13) ?
C32 C33 C34 O5 . . . . 177.8(8) ?
C35 O5 C34 C33 . . . . 177.0(9) ?
C35 O5 C34 C36 . . . . -6.4(9) ?
C36 O6 C35 O5 . . . . -8.3(9) ?
C34 O5 C35 O6 . . . . 9.1(9) ?
C33 C34 C36 C37 . . . . -1.0(13) ?
O5 C34 C36 C37 . . . . -177.8(7) ?
C33 C34 C36 O6 . . . . 178.2(7) ?
O5 C34 C36 O6 . . . . 1.4(9) ?
C35 O6 C36 C37 . . . . -176.6(9) ?
C35 O6 C36 C34 . . . . 4.3(9) ?
C34 C36 C37 C31 . . . . -0.4(13) ?
O6 C36 C37 C31 . . . . -179.4(7) ?
C32 C31 C37 C36 . . . . 1.1(12) ?
C30 C31 C37 C36 . . . . 178.9(8) ?
C25 C26 C38 C43 . . . . 160.9(8) ?
C27 C26 C38 C43 . . . . -19.1(12) ?
C25 C26 C38 C39 . . . . -18.0(12) ?
C27 C26 C38 C39 . . . . 162.0(8) ?
C43 C38 C39 C40 . . . . 2.1(12) ?
C26 C38 C39 C40 . . . . -179.0(7) ?
C38 C39 C40 C41 . . . . 0.0(12) ?
C39 C40 C41 C42 . . . . -1.8(12) ?
C39 C40 C41 Br2 . . . . 178.6(6) ?
C40 C41 C42 C43 . . . . 1.3(13) ?
Br2 C41 C42 C43 . . . . -179.0(6) ?
C41 C42 C43 C38 . . . . 0.9(13) ?
C39 C38 C43 C42 . . . . -2.5(12) ?
C26 C38 C43 C42 . . . . 178.5(8) ?
C66 S3 C45 C52 . . . . -96.5(8) ?
C66 S3 C45 C46 . . . . 85.5(7) ?
C52 C45 C46 C47 . . . . 178.3(9) ?
S3 C45 C46 C47 . . . . -3.4(14) ?
C52 C45 C46 C51 . . . . 0.4(9) ?
S3 C45 C46 C51 . . . . 178.8(6) ?
C51 C46 C47 C48 . . . . -1.1(12) ?
C45 C46 C47 C48 . . . . -178.7(8) ?
C46 C47 C48 C49 . . . . -1.1(11) ?
C46 C47 C48 C60 . . . . -178.0(7) ?
C47 C48 C49 C50 . . . . 2.1(11) ?
C60 C48 C49 C50 . . . . 179.1(7) ?
C48 C49 C50 C51 . . . . -0.9(12) ?
C52 O7 C51 C50 . . . . 179.2(8) ?
C52 O7 C51 C46 . . . . 0.6(8) ?
C49 C50 C51 O7 . . . . -179.9(7) ?
C49 C50 C51 C46 . . . . -1.4(12) ?
C47 C46 C51 O7 . . . . -178.9(7) ?
C45 C46 C51 O7 . . . . -0.6(9) ?
C47 C46 C51 C50 . . . . 2.4(12) ?
C45 C46 C51 C50 . . . . -179.3(7) ?
C46 C45 C52 O7 . . . . -0.1(9) ?
S3 C45 C52 O7 . . . . -178.4(5) ?
C46 C45 C52 C53 . . . . -173.8(9) ?
S3 C45 C52 C53 . . . . 7.9(15) ?
C51 O7 C52 C45 . . . . -0.3(8) ?
C51 O7 C52 C53 . . . . 175.2(6) ?
C45 C52 C53 C54 . . . . 157.6(9) ?
O7 C52 C53 C54 . . . . -16.0(10) ?
C45 C52 C53 C59 . . . . -21.9(14) ?
O7 C52 C53 C59 . . . . 164.4(7) ?
C59 C53 C54 C55 . . . . -0.2(12) ?
C52 C53 C54 C55 . . . . -179.7(7) ?
C53 C54 C55 C56 . . . . 0.7(12) ?
C54 C55 C56 O8 . . . . -178.6(8) ?
C54 C55 C56 C58 . . . . -1.0(12) ?
C57 O8 C56 C55 . . . . -177.2(9) ?
C57 O8 C56 C58 . . . . 5.0(9) ?
C58 O9 C57 O8 . . . . 8.2(10) ?
C56 O8 C57 O9 . . . . -8.1(10) ?
C57 O9 C58 C59 . . . . 176.1(9) ?
C57 O9 C58 C56 . . . . -5.2(9) ?
C55 C56 C58 C59 . . . . 0.8(13) ?
O8 C56 C58 C59 . . . . 178.9(8) ?
C55 C56 C58 O9 . . . . -178.0(7) ?
O8 C56 C58 O9 . . . . 0.1(9) ?
O9 C58 C59 C53 . . . . 178.2(7) ?
C56 C58 C59 C53 . . . . -0.3(12) ?
C54 C53 C59 C58 . . . . 0.0(12) ?
C52 C53 C59 C58 . . . . 179.5(7) ?
C47 C48 C60 C65 . . . . 22.7(12) ?
C49 C48 C60 C65 . . . . -154.2(7) ?
C47 C48 C60 C61 . . . . -158.1(8) ?
C49 C48 C60 C61 . . . . 25.0(11) ?
C65 C60 C61 C62 . . . . 2.9(12) ?
C48 C60 C61 C62 . . . . -176.3(8) ?
C60 C61 C62 C63 . . . . -1.8(13) ?
C61 C62 C63 C64 . . . . -0.5(13) ?
C61 C62 C63 Br3 . . . . 177.1(7) ?
C62 C63 C64 C65 . . . . 1.6(13) ?
Br3 C63 C64 C65 . . . . -176.0(6) ?
C63 C64 C65 C60 . . . . -0.4(13) ?
C61 C60 C65 C64 . . . . -1.8(12) ?
C48 C60 C65 C64 . . . . 177.4(7) ?
C88 S4 C67 C74 . . . . -86.5(8) ?
C88 S4 C67 C68 . . . . 95.1(7) ?
C74 C67 C68 C69 . . . . 173.8(9) ?
S4 C67 C68 C69 . . . . -7.5(13) ?
C74 C67 C68 C73 . . . . 0.0(9) ?
S4 C67 C68 C73 . . . . 178.7(6) ?
C73 C68 C69 C70 . . . . -3.3(11) ?
C67 C68 C69 C70 . . . . -176.4(8) ?
C68 C69 C70 C71 . . . . 2.0(11) ?
C68 C69 C70 C82 . . . . -178.0(7) ?
C69 C70 C71 C72 . . . . -0.3(12) ?
C82 C70 C71 C72 . . . . 179.8(7) ?
C70 C71 C72 C73 . . . . -0.1(12) ?
C74 O10 C73 C68 . . . . 2.2(9) ?
C74 O10 C73 C72 . . . . -177.2(7) ?
C69 C68 C73 O10 . . . . -176.4(7) ?
C67 C68 C73 O10 . . . . -1.4(9) ?
C69 C68 C73 C72 . . . . 3.0(12) ?
C67 C68 C73 C72 . . . . 178.0(7) ?
C71 C72 C73 O10 . . . . 178.1(7) ?
C71 C72 C73 C68 . . . . -1.2(12) ?
C68 C67 C74 O10 . . . . 1.3(9) ?
S4 C67 C74 O10 . . . . -177.3(6) ?
C68 C67 C74 C75 . . . . -179.0(9) ?
S4 C67 C74 C75 . . . . 2.5(15) ?
C73 O10 C74 C67 . . . . -2.1(8) ?
C73 O10 C74 C75 . . . . 178.1(6) ?
C67 C74 C75 C76 . . . . 165.1(9) ?
O10 C74 C75 C76 . . . . -15.2(11) ?
C67 C74 C75 C81 . . . . -14.0(15) ?
O10 C74 C75 C81 . . . . 165.7(7) ?
C81 C75 C76 C77 . . . . -0.9(12) ?
C74 C75 C76 C77 . . . . 180.0(8) ?
C75 C76 C77 C78 . . . . 1.7(13) ?
C76 C77 C78 O12 . . . . -177.4(8) ?
C76 C77 C78 C80 . . . . -1.9(13) ?
C79 O12 C78 C77 . . . . -173.5(9) ?
C79 O12 C78 C80 . . . . 10.6(9) ?
C78 O12 C79 O11 . . . . -15.5(9) ?
C80 O11 C79 O12 . . . . 14.7(9) ?
C79 O11 C80 C81 . . . . 172.8(9) ?
C79 O11 C80 C78 . . . . -8.4(9) ?
C77 C78 C80 C81 . . . . 1.3(13) ?
O12 C78 C80 C81 . . . . 177.5(7) ?
C77 C78 C80 O11 . . . . -177.6(7) ?
O12 C78 C80 O11 . . . . -1.4(9) ?
O11 C80 C81 C75 . . . . 178.3(7) ?
C78 C80 C81 C75 . . . . -0.3(12) ?
C76 C75 C81 C80 . . . . 0.2(12) ?
C74 C75 C81 C80 . . . . 179.3(7) ?
C69 C70 C82 C87 . . . . 24.2(12) ?
C71 C70 C82 C87 . . . . -155.9(7) ?
C69 C70 C82 C83 . . . . -157.2(8) ?
C71 C70 C82 C83 . . . . 22.7(11) ?
C87 C82 C83 C84 . . . . 2.2(12) ?
C70 C82 C83 C84 . . . . -176.5(8) ?
C82 C83 C84 C85 . . . . 1.3(13) ?
C83 C84 C85 C86 . . . . -3.9(13) ?
C83 C84 C85 Br4 . . . . 175.5(6) ?
C84 C85 C86 C87 . . . . 3.0(13) ?
Br4 C85 C86 C87 . . . . -176.5(6) ?
C85 C86 C87 C82 . . . . 0.7(12) ?
C83 C82 C87 C86 . . . . -3.2(12) ?
C70 C82 C87 C86 . . . . 175.5(7) ?
